data_2007636
loop_
_publ_author_name
'Warda, Salam A.'

_publ_section_title Aqua(2-ethylpyridine-<i>N</i>)(<i>N</i>-salicylideneglycinato-<i>O</i>,<i>N</i>,<i>O</i>')copper(II)
_journal_issue 9
_journal_name_full 'Acta Crystallographica Section C'
_journal_page_first 1236
_journal_page_last 1238
_journal_paper_doi 10.1107/S0108270198004673
_journal_volume 54
_journal_year 1998
_chemical_formula_iupac '[Cu (C9 H7 N O3)(C7 H9 N)(H2 O)]'
_chemical_formula_moiety 'C16 H18 Cu N2 O4'
_chemical_formula_sum 'C16 H18 Cu N2 O4'
_chemical_formula_weight 365.86
_chemical_name_systematic
;
 Aqua(2-ethylpyridine-N)(N-salicylideneglycinato-O,N,O`)copper(II)
;
_space_group_IT_number 14
_symmetry_cell_setting monoclinic
_symmetry_space_group_name_Hall '-P 2ybc'
_symmetry_space_group_name_H-M 'P 1 21/c 1'
_audit_creation_method SHELXL-97
_cell_angle_alpha 90.00
_cell_angle_beta 92.473(7)
_cell_angle_gamma 90.00
_cell_formula_units_Z 4
_cell_length_a 14.7592(15)
_cell_length_b 10.7763(11)
_cell_length_c 10.0983(7)
_cell_measurement_reflns_used 25
_cell_measurement_temperature 293(2)
_cell_measurement_theta_max 22.10
_cell_measurement_theta_min 18.93
_cell_volume 1604.6(3)
_computing_cell_refinement 'CAD-4 EXPRESS'
_computing_data_collection 'CAD-4 EXPRESS (Enraf Nonius, 1994)'
_computing_data_reduction 'XCAD-4 (Harms, 1997)'
_computing_molecular_graphics 'XP (Siemens, 1996b)'
_computing_publication_material SHELXL97
_computing_structure_refinement 'SHELXL97 (Sheldrick, 1997)'
_computing_structure_solution 'SHELXS97 (Sheldrick, 1990)'
_diffrn_ambient_temperature 293(2)
_diffrn_measured_fraction_theta_full 0.944
_diffrn_measured_fraction_theta_max 0.944
_diffrn_measurement_device_type 'Enraf Nonius CAD4'
_diffrn_measurement_method \w
_diffrn_radiation_monochromator graphite
_diffrn_radiation_source 'fine-focus sealed tube'
_diffrn_radiation_type MoK\a
_diffrn_radiation_wavelength 0.71073
_diffrn_reflns_av_R_equivalents 0.0133
_diffrn_reflns_av_sigmaI/netI 0.0526
_diffrn_reflns_limit_h_max 3
_diffrn_reflns_limit_h_min -17
_diffrn_reflns_limit_k_max 12
_diffrn_reflns_limit_k_min -5
_diffrn_reflns_limit_l_max 12
_diffrn_reflns_limit_l_min -12
_diffrn_reflns_number 3009
_diffrn_reflns_theta_full 25.06
_diffrn_reflns_theta_max 25.06
_diffrn_reflns_theta_min 2.34
_diffrn_standards_decay_% 0
_diffrn_standards_interval_time 120
_diffrn_standards_number 2
_exptl_absorpt_coefficient_mu 1.382
_exptl_absorpt_correction_T_max 0.9366
_exptl_absorpt_correction_T_min 0.6360
_exptl_absorpt_correction_type 'empirical with psi-scans (Siemens, 1996a)'
_exptl_crystal_colour 'dark green'
_exptl_crystal_density_diffrn 1.514
_exptl_crystal_density_meas ?
_exptl_crystal_density_method 'not measured'
_exptl_crystal_description Prism
_exptl_crystal_F_000 756
_exptl_crystal_size_max 0.36
_exptl_crystal_size_mid 0.12
_exptl_crystal_size_min 0.05
_refine_diff_density_max 0.44_(1.14\%A_from_Cu)
_refine_diff_density_min -0.54_(0.95\%A_from_Cu)
_refine_ls_extinction_method none
_refine_ls_goodness_of_fit_obs 0.968
_refine_ls_hydrogen_treatment H_atoms:_see_text
_refine_ls_matrix_type full
_refine_ls_number_parameters 214
_refine_ls_number_reflns 2846
_refine_ls_number_restraints 2
_refine_ls_restrained_S_all 0.968
_refine_ls_R_factor_all 0.0737
_refine_ls_R_factor_gt 0.0426
_refine_ls_shift/su_max <0.001
_refine_ls_structure_factor_coef Fsqd
_refine_ls_weighting_details 'w = 1/[\s^2^(Fo^2^)+(0.0508P)^2^] where P=(Fo^2^+2Fc^2^)/3'
_refine_ls_weighting_scheme calc
_refine_ls_wR_factor_ref 0.0950
_reflns_number_gt 1904
_reflns_number_total 2846
_reflns_threshold_expression I>2\s(I)
_cod_data_source_file jz1284.cif
_cod_data_source_block jz1284
_cod_depositor_comments
;
The following automatic conversions were performed:
'_symmetry_cell_setting' value 'Monoclinic' changed to 'monoclinic'
according to '/home/saulius/struct/CIF-dictionaries/cif_core.dic'
dictionary named 'cif_core.dic' version 2.4.1 from 2010-06-29.

Automatic conversion script
Id: cif_fix_enum 1527 2010-12-29 10:47:43Z saulius 

The following automatic conversions were performed:

'_symmetry_cell_setting' value 'Monoclinic' changed to 'monoclinic'
according to /home/saulius/struct/CIF-dictionaries/cif_core.dic
dictionary named 'cif_core.dic' version 2.4.1 from 2010-06-29.

Automatic conversion script
Id: cif_fix_values 1715 2011-07-08 13:25:40Z adriana 

The following automatic conversions were performed:

'_exptl_crystal_density_meas' value 'none' was changed to '?' - the
value is perceived as not measured.

Automatic conversion script
Id: cif_fix_values 3008 2015-01-20 13:52:24Z robertas 

The following automatic conversions were performed:

'_refine_ls_weighting_scheme' value 'calc w =
1/[\s^2^(Fo^2^)+(0.0508P)^2^] where P=(Fo^2^+2Fc^2^)/3' was changed
to 'calc'. New tag '_refine_ls_weighting_details' was created. The
value of the new tag was set to 'w = 1/[\s^2^(Fo^2^)+(0.0508P)^2^]
where P=(Fo^2^+2Fc^2^)/3'.

Automatic conversion script
Id: cif_fix_values 3143 2015-03-26 13:38:13Z robertas 
;
_cod_original_sg_symbol_H-M 'P 21/c'
_cod_database_code 2007636

loop_
_symmetry_equiv_pos_as_xyz
'x, y, z'
'-x, y+1/2, -z+1/2'
'-x, -y, -z'
'x, -y-1/2, z-1/2'

loop_
_atom_site_label
_atom_site_fract_x
_atom_site_fract_y
_atom_site_fract_z
_atom_site_U_iso_or_equiv
_atom_site_adp_type
_atom_site_calc_flag
_atom_site_refinement_flags
_atom_site_occupancy
_atom_site_disorder_assembly
_atom_site_disorder_group
_atom_site_type_symbol
Cu .30857(3) .47535(4) .48618(4) .03693(16) Uani d . 1 . . Cu
N1 .2876(2) .3002(3) .5101(3) .0355(7) Uani d . 1 . . N
O1 .21987(18) .4873(2) .3432(2) .0476(7) Uani d . 1 . . O
C1 .1663(3) .4001(4) .2967(4) .0422(9) Uani d . 1 . . C
O2 .38185(18) .4589(2) .6537(2) .0414(6) Uani d . 1 . . O
N2 .3273(2) .6594(3) .4886(3) .0338(7) Uani d . 1 . . N
C2 .1024(3) .4282(4) .1946(4) .0533(11) Uani d . 1 . . C
H2 .0976 .5097 .1647 .064 Uiso calc R 1 . . H
O3 .43358(19) .3209(2) .8012(2) .0472(7) Uani d . 1 . . O
C3 .0469(3) .3401(5) .1374(5) .0685(14) Uani d . 1 . . C
H3 .0048 .3631 .0706 .082 Uiso calc R 1 . . H
O4 .4393(2) .4272(3) .3646(3) .0546(8) Uani d D 1 . . O
H42 .4961(12) .453(4) .358(4) .065 Uiso d D 1 . . H
H41 .453(3) .3472(14) .355(4) .065 Uiso d D 1 . . H
C4 .0522(3) .2173(5) .1770(5) .0713(15) Uani d . 1 . . C
H4 .0155 .1572 .1360 .086 Uiso calc R 1 . . H
C5 .1125(3) .1868(4) .2776(4) .0609(12) Uani d . 1 . . C
H5 .1154 .1047 .3061 .073 Uiso calc R 1 . . H
C6 .1702(3) .2741(4) .3396(4) .0444(10) Uani d . 1 . . C
C7 .2309(3) .2328(4) .4436(4) .0432(9) Uani d . 1 . . C
H7 .2292 .1489 .4652 .052 Uiso calc R 1 . . H
C8 .3490(3) .2469(3) .6110(4) .0412(9) Uani d . 1 . . C
H8B .3963 .2007 .5690 .049 Uiso calc R 1 . . H
H8A .3160 .1898 .6654 .049 Uiso calc R 1 . . H
C9 .3917(3) .3485(3) .6981(3) .0356(8) Uani d . 1 . . C
C10 .2869(3) .7350(4) .5757(3) .0399(9) Uani d . 1 . . C
C11 .3075(3) .8603(4) .5778(4) .0542(11) Uani d . 1 . . C
H11 .2805 .9123 .6381 .065 Uiso calc R 1 . . H
C12 .3675(3) .9083(4) .4912(5) .0560(12) Uani d . 1 . . C
H12 .3823 .9922 .4934 .067 Uiso calc R 1 . . H
C13 .4051(3) .8314(3) .4023(4) .0484(10) Uani d . 1 . . C
H13 .4444 .8626 .3410 .058 Uiso calc R 1 . . H
C14 .3847(3) .7085(3) .4038(4) .0397(9) Uani d . 1 . . C
H14 .4116 .6564 .3435 .048 Uiso calc R 1 . . H
C15 .2186(3) .6798(4) .6633(4) .0574(12) Uani d . 1 . . C
H15A .2119 .7334 .7395 .069 Uiso calc R 1 . . H
H15B .2405 .6000 .6955 .069 Uiso calc R 1 . . H
C16 .1280(3) .6628(5) .5936(5) .0828(16) Uani d . 1 . . C
H16A .0864 .6275 .6538 .124 Uiso calc R 1 . . H
H16B .1339 .6081 .5194 .124 Uiso calc R 1 . . H
H16C .1054 .7417 .5629 .124 Uiso calc R 1 . . H

loop_
_atom_site_aniso_label
_atom_site_aniso_U_11
_atom_site_aniso_U_22
_atom_site_aniso_U_33
_atom_site_aniso_U_12
_atom_site_aniso_U_13
_atom_site_aniso_U_23
Cu .0461(3) .0226(2) .0416(3) -.0041(2) -.00352(18) .0027(2)
N1 .0367(19) .0294(17) .0406(17) -.0061(14) .0046(14) .0008(13)
O1 .0530(17) .0379(16) .0508(16) -.0084(13) -.0113(13) .0059(12)
C1 .039(2) .047(2) .041(2) -.0024(19) .0010(18) -.0017(18)
O2 .0606(17) .0206(14) .0422(14) -.0039(12) -.0087(12) .0025(11)
N2 .0418(19) .0236(16) .0356(16) .0023(14) -.0019(15) .0007(13)
C2 .051(3) .058(3) .050(2) -.009(2) -.005(2) .005(2)
O3 .0639(19) .0336(15) .0434(15) .0017(13) -.0069(14) .0079(12)
C3 .056(3) .091(4) .057(3) -.009(3) -.014(2) -.007(3)
O4 .0518(18) .0320(15) .081(2) -.0055(14) .0207(16) -.0138(15)
C4 .069(3) .073(4) .070(3) -.023(3) -.021(3) -.017(3)
C5 .068(3) .048(3) .067(3) -.017(2) -.002(3) -.007(2)
C6 .038(2) .045(2) .049(2) -.0085(19) -.0005(18) -.0043(19)
C7 .046(2) .029(2) .055(2) -.0132(19) .0057(19) -.0015(18)
C8 .052(3) .025(2) .046(2) -.0037(18) -.0014(19) .0054(16)
C9 .043(2) .0245(19) .040(2) .0003(17) .0072(18) .0030(16)
C10 .046(2) .038(2) .035(2) .0076(19) -.0007(18) .0015(17)
C11 .073(3) .033(2) .057(3) .013(2) .001(2) -.013(2)
C12 .064(3) .028(2) .076(3) -.001(2) -.001(2) -.001(2)
C13 .056(3) .032(2) .057(3) -.003(2) .004(2) .0142(19)
C14 .050(2) .029(2) .040(2) .0053(18) .0044(18) .0035(16)
C15 .056(3) .061(3) .055(3) .012(2) .007(2) .007(2)
C16 .063(3) .096(4) .090(4) .002(3) .009(3) -.006(3)

loop_
_atom_type_symbol
_atom_type_description
_atom_type_scat_dispersion_real
_atom_type_scat_dispersion_imag
_atom_type_scat_source
C C 0.0033 0.0016 'International Tables Vol C Tables 4.2.6.8 and 6.1.1.4'
H H 0.0000 0.0000 'International Tables Vol C Tables 4.2.6.8 and 6.1.1.4'
N N 0.0061 0.0033 'International Tables Vol C Tables 4.2.6.8 and 6.1.1.4'
O O 0.0106 0.0060 'International Tables Vol C Tables 4.2.6.8 and 6.1.1.4'
Cu Cu 0.3201 1.2651 'International Tables Vol C Tables 4.2.6.8 and 6.1.1.4'

loop_
_geom_angle_atom_site_label_1
_geom_angle_atom_site_label_2
_geom_angle_atom_site_label_3
_geom_angle
_geom_angle_publ_flag
O1 Cu N1 92.97(12) y
O1 Cu O2 169.93(11) y
N1 Cu O2 83.70(11) y
O1 Cu N2 91.87(11) y
N1 Cu N2 171.94(12) y
O2 Cu N2 90.45(10) y
O1 Cu O4 99.72(11) y
N1 Cu O4 89.38(11) y
O2 Cu O4 89.77(11) y
N2 Cu O4 96.15(11) y
C7 N1 C8 121.3(3) ?
C7 N1 Cu 126.6(3) ?
C8 N1 Cu 112.1(2) ?
C1 O1 Cu 127.5(2) ?
O1 C1 C2 119.2(4) ?
O1 C1 C6 124.2(4) ?
C2 C1 C6 116.5(4) ?
C9 O2 Cu 115.7(2) ?
C14 N2 C10 119.1(3) ?
C14 N2 Cu 118.3(2) ?
C10 N2 Cu 122.6(2) ?
C3 C2 C1 122.3(4) ?
C3 C2 H2 118.9 ?
C1 C2 H2 118.9 ?
C2 C3 C4 121.1(5) ?
C2 C3 H3 119.4 ?
C4 C3 H3 119.4 ?
Cu O4 H42 139(3) ?
Cu O4 H41 117(3) ?
H42 O4 H41 95(4) ?
C5 C4 C3 118.3(4) ?
C5 C4 H4 120.8 ?
C3 C4 H4 120.8 ?
C4 C5 C6 122.5(4) ?
C4 C5 H5 118.8 ?
C6 C5 H5 118.8 ?
C5 C6 C7 118.2(4) ?
C5 C6 C1 119.3(4) ?
C7 C6 C1 122.5(3) ?
N1 C7 C6 126.0(4) ?
N1 C7 H7 117.0 ?
C6 C7 H7 117.0 ?
N1 C8 C9 110.5(3) ?
N1 C8 H8B 109.5 ?
C9 C8 H8B 109.5 ?
N1 C8 H8A 109.5 ?
C9 C8 H8A 109.5 ?
H8B C8 H8A 108.1 ?
O3 C9 O2 124.8(3) ?
O3 C9 C8 119.8(3) ?
O2 C9 C8 115.4(3) ?
N2 C10 C11 119.5(4) ?
N2 C10 C15 118.2(4) ?
C11 C10 C15 122.2(4) ?
C12 C11 C10 120.4(4) ?
C12 C11 H11 119.8 ?
C10 C11 H11 119.8 ?
C13 C12 C11 119.0(4) ?
C13 C12 H12 120.5 ?
C11 C12 H12 120.5 ?
C12 C13 C14 119.4(4) ?
C12 C13 H13 120.3 ?
C14 C13 H13 120.3 ?
N2 C14 C13 122.5(4) ?
N2 C14 H14 118.7 ?
C13 C14 H14 118.7 ?
C10 C15 C16 112.5(4) ?
C10 C15 H15A 109.1 ?
C16 C15 H15A 109.1 ?
C10 C15 H15B 109.1 ?
C16 C15 H15B 109.1 ?
H15A C15 H15B 107.8 ?
C15 C16 H16A 109.5 ?
C15 C16 H16B 109.5 ?
H16A C16 H16B 109.5 ?
C15 C16 H16C 109.5 ?
H16A C16 H16C 109.5 ?
H16B C16 H16C 109.5 ?

loop_
_geom_bond_atom_site_label_1
_geom_bond_atom_site_label_2
_geom_bond_site_symmetry_2
_geom_bond_distance
_geom_bond_publ_flag
Cu O1 . 1.911(2) y
Cu N1 . 1.930(3) y
Cu O2 . 1.976(2) y
Cu N2 . 2.003(3) y
Cu O4 . 2.388(3) y
N1 C7 . 1.276(4) ?
N1 C8 . 1.453(4) ?
O1 C1 . 1.303(4) ?
C1 C2 . 1.401(5) ?
C1 C6 . 1.426(5) ?
O2 C9 . 1.277(4) ?
N2 C14 . 1.339(5) ?
N2 C10 . 1.356(4) ?
C2 C3 . 1.366(6) ?
C2 H2 . .9300 ?
O3 C9 . 1.225(4) ?
C3 C4 . 1.384(7) ?
C3 H3 . .9300 ?
O4 H42 . .889(10) ?
O4 H41 . .891(10) ?
C4 C5 . 1.362(6) ?
C4 H4 . .9300 ?
C5 C6 . 1.399(5) ?
C5 H5 . .9300 ?
C6 C7 . 1.423(5) ?
C7 H7 . .9300 ?
C8 C9 . 1.523(5) ?
C8 H8B . .9700 ?
C8 H8A . .9700 ?
C10 C11 . 1.385(5) ?
C10 C15 . 1.493(6) ?
C11 C12 . 1.372(6) ?
C11 H11 . .9300 ?
C12 C13 . 1.357(6) ?
C12 H12 . .9300 ?
C13 C14 . 1.359(5) ?
C13 H13 . .9300 ?
C14 H14 . .9300 ?
C15 C16 . 1.496(6) ?
C15 H15A . .9700 ?
C15 H15B . .9700 ?
C16 H16A . .9600 ?
C16 H16B . .9600 ?
C16 H16C . .9600 ?

loop_
_geom_hbond_atom_site_label_D
_geom_hbond_atom_site_label_H
_geom_hbond_atom_site_label_A
_geom_hbond_site_symmetry_A
_geom_hbond_distance_DH
_geom_hbond_distance_HA
_geom_hbond_distance_DA
_geom_hbond_angle_DHA
_geom_hbond_publ_flag
O4 H41 O3 4_565 0.890(10) 1.910(10) 2.749(4) 157.0(10) yes
O4 H42 O2 3_666 0.890(10) 2.040(10) 2.924(4) 171.0(10) yes

loop_
_geom_torsion_atom_site_label_1
_geom_torsion_atom_site_label_2
_geom_torsion_atom_site_label_3
_geom_torsion_atom_site_label_4
_geom_torsion
O1 Cu N1 C7 -0.2(3)
O2 Cu N1 C7 170.2(3)
N2 Cu N1 C7 126.6(9)
O4 Cu N1 C7 -99.9(3)
O1 Cu N1 C8 176.3(2)
O2 Cu N1 C8 -13.2(2)
N2 Cu N1 C8 -56.8(10)
O4 Cu N1 C8 76.6(2)
N1 Cu O1 C1 3.5(3)
O2 Cu O1 C1 -66.8(7)
N2 Cu O1 C1 -170.0(3)
O4 Cu O1 C1 93.4(3)
Cu O1 C1 C2 177.1(3)
Cu O1 C1 C6 -5.5(6)
O1 Cu O2 C9 77.1(7)
N1 Cu O2 C9 5.9(3)
N2 Cu O2 C9 -179.6(3)
O4 Cu O2 C9 -83.5(3)
O1 Cu N2 C14 -83.9(3)
N1 Cu N2 C14 149.2(8)
O2 Cu N2 C14 105.9(3)
O4 Cu N2 C14 16.1(3)
O1 Cu N2 C10 98.6(3)
N1 Cu N2 C10 -28.3(10)
O2 Cu N2 C10 -71.6(3)
O4 Cu N2 C10 -161.4(3)
O1 C1 C2 C3 177.1(4)
C6 C1 C2 C3 -0.6(6)
C1 C2 C3 C4 -0.9(7)
C2 C3 C4 C5 1.9(8)
C3 C4 C5 C6 -1.5(8)
C4 C5 C6 C7 -179.9(4)
C4 C5 C6 C1 0.0(7)
O1 C1 C6 C5 -176.5(4)
C2 C1 C6 C5 1.0(6)
O1 C1 C6 C7 3.4(6)
C2 C1 C6 C7 -179.1(4)
C8 N1 C7 C6 -177.5(3)
Cu N1 C7 C6 -1.3(6)
C5 C6 C7 N1 -179.9(4)
C1 C6 C7 N1 0.1(6)
C7 N1 C8 C9 -165.7(3)
Cu N1 C8 C9 17.6(4)
Cu O2 C9 O3 -178.8(3)
Cu O2 C9 C8 2.8(4)
N1 C8 C9 O3 168.1(3)
N1 C8 C9 O2 -13.4(5)
C14 N2 C10 C11 -1.8(5)
Cu N2 C10 C11 175.8(3)
C14 N2 C10 C15 176.0(3)
Cu N2 C10 C15 -6.4(5)
N2 C10 C11 C12 0.8(6)
C15 C10 C11 C12 -176.9(4)
C10 C11 C12 C13 1.1(6)
C11 C12 C13 C14 -2.1(6)
C10 N2 C14 C13 0.8(5)
Cu N2 C14 C13 -176.8(3)
C12 C13 C14 N2 1.1(6)
N2 C10 C15 C16 -79.3(5)
C11 C10 C15 C16 98.4(5)
